data_7009130
loop_
_publ_author_name
'Su, Weiping'
'Cao, Rong'
'Hong, Maochun'
'Wu, Daxu'
'Lu, Jiaxi'

_publ_section_title
;
 A new access to palladium--phosphine chemistry. Formation of
 polynuclear palladium compounds via the oxidation of ligands in simple
 palladium(II) complexes
;
_journal_issue 9
_journal_name_full 'Journal of the Chemical Society, Dalton Transactions'
_journal_page_first 1527
_journal_paper_doi 10.1039/a908788e
_journal_year 2000
_chemical_formula_sum 'C63 H74 Cl2 N O3 P4 Pd3 S4'
_chemical_formula_weight 1535.45
_chemical_name_systematic
; 
 ? 
;
_space_group_IT_number 15
_symmetry_space_group_name_Hall '-C 2yc'
_symmetry_space_group_name_H-M 'C 1 2/c 1'
_atom_sites_solution_hydrogens geom
_atom_sites_solution_primary direct
_atom_sites_solution_secondary difmap
_audit_creation_method SHELXL
_cell_angle_alpha 90.00
_cell_angle_beta 126.65(3)
_cell_angle_gamma 90.00
_cell_formula_units_Z 4
_cell_length_a 27.118(5)
_cell_length_b 14.987(3)
_cell_length_c 20.477(4)
_cell_measurement_temperature 293(2)
_cell_volume 6677(3)
_computing_structure_refinement 'SHELXL-93 (Sheldrick, 1993)'
_computing_structure_solution 'SHELXS-86 (Sheldrick, 1990)'
_diffrn_ambient_temperature 293(2)
_diffrn_radiation_monochromator graphite
_diffrn_radiation_source 'fine-focus sealed tube'
_diffrn_radiation_type MoK\a
_diffrn_radiation_wavelength 0.71073
_diffrn_reflns_av_R_equivalents 0.0855
_diffrn_reflns_av_sigmaI/netI 0.1636
_diffrn_reflns_limit_h_max 26
_diffrn_reflns_limit_h_min -32
_diffrn_reflns_limit_k_max 17
_diffrn_reflns_limit_k_min -12
_diffrn_reflns_limit_l_max 24
_diffrn_reflns_limit_l_min -14
_diffrn_reflns_number 11457
_diffrn_reflns_theta_max 25.27
_diffrn_reflns_theta_min 1.65
_exptl_absorpt_coefficient_mu 1.144
_exptl_crystal_density_diffrn 1.527
_exptl_crystal_F_000 3116
_refine_diff_density_max 0.737
_refine_diff_density_min -1.363
_refine_diff_density_rms 0.171
_refine_ls_extinction_method none
_refine_ls_goodness_of_fit_all 1.044
_refine_ls_goodness_of_fit_obs 1.152
_refine_ls_matrix_type full
_refine_ls_number_parameters 386
_refine_ls_number_reflns 5950
_refine_ls_number_restraints 0
_refine_ls_restrained_S_all 1.059
_refine_ls_restrained_S_obs 1.152
_refine_ls_R_factor_all 0.1466
_refine_ls_R_factor_obs 0.0678
_refine_ls_shift/esd_max -2.103
_refine_ls_shift/esd_mean 0.014
_refine_ls_structure_factor_coef Fsqd
_refine_ls_weighting_details 'w=1/[\s^2^(Fo^2^)+(0.0453P)^2^+0.0000P] where P=(Fo^2^+2Fc^2^)/3'
_refine_ls_weighting_scheme calc
_refine_ls_wR_factor_all 0.1634
_refine_ls_wR_factor_obs 0.1277
_reflns_number_observed 3225
_reflns_number_total 5962
_reflns_observed_criterion >2sigma(I)
_cod_data_source_file a908788e.txt
_cod_data_source_block swp0413
_cod_depositor_comments
;
The following automatic conversions were performed:

'_refine_ls_weighting_scheme' value 'calc
w=1/[\s^2^(Fo^2^)+(0.0453P)^2^+0.0000P] where P=(Fo^2^+2Fc^2^)/3' was
changed to 'calc'. New tag '_refine_ls_weighting_details' was
created. The value of the new tag was set to
'w=1/[\s^2^(Fo^2^)+(0.0453P)^2^+0.0000P] where P=(Fo^2^+2Fc^2^)/3'.

Automatic conversion script
Id: cif_fix_values 3143 2015-03-26 13:38:13Z robertas 
;
_cod_original_cell_volume 6676.9(22)
_cod_database_code 7009130

loop_
_symmetry_equiv_pos_as_xyz
'x, y, z'
'-x, y, -z+1/2'
'x+1/2, y+1/2, z'
'-x+1/2, y+1/2, -z+1/2'
'-x, -y, -z'
'x, -y, z-1/2'
'-x+1/2, -y+1/2, -z'
'x+1/2, -y+1/2, z-1/2'

loop_
_atom_site_aniso_label
_atom_site_aniso_U_11
_atom_site_aniso_U_22
_atom_site_aniso_U_33
_atom_site_aniso_U_23
_atom_site_aniso_U_13
_atom_site_aniso_U_12
Pd1 0.0360(4) 0.0333(5) 0.0282(4) 0.0031(4) 0.0203(3) -0.0001(4)
Pd2 0.0364(6) 0.0300(7) 0.0252(5) 0.0015(5) 0.0203(5) 0.0001(5)
P1 0.0358(14) 0.038(2) 0.0381(14) 0.0019(12) 0.0229(13) -0.0006(13)
S1 0.0388(13) 0.038(2) 0.0258(12) -0.0006(11) 0.0189(11) -0.0031(12)
P2 0.0428(15) 0.042(2) 0.0305(13) 0.0083(12) 0.0219(12) -0.0010(13)
S2 0.0362(13) 0.043(2) 0.0310(12) 0.0056(12) 0.0207(11) 0.0057(12)
C02 0.070(7) 0.052(8) 0.058(7) -0.007(6) 0.051(7) 0.001(6)
C03 0.080(8) 0.046(8) 0.065(7) 0.004(6) 0.059(7) 0.014(6)
C11 0.030(5) 0.061(8) 0.041(6) 0.004(6) 0.021(5) -0.003(5)
C1 0.034(6) 0.079(10) 0.055(7) 0.004(7) 0.021(6) -0.015(6)
C2 0.067(7) 0.056(8) 0.048(7) 0.018(6) 0.032(6) 0.002(6)
C41 0.056(7) 0.026(7) 0.041(6) 0.003(5) 0.022(5) 0.002(5)
C21 0.034(6) 0.056(8) 0.036(6) -0.011(5) 0.017(5) -0.008(5)
C36 0.047(7) 0.100(11) 0.043(7) 0.010(7) 0.018(6) 0.013(7)
C32 0.078(8) 0.066(9) 0.047(7) -0.002(6) 0.041(7) -0.012(7)
C15 0.045(7) 0.090(11) 0.068(8) -0.015(7) 0.027(7) 0.026(7)
C26 0.058(7) 0.059(9) 0.061(8) -0.018(7) 0.030(7) -0.008(7)
C25 0.064(8) 0.083(11) 0.079(9) -0.024(9) 0.026(8) -0.006(8)
C43 0.126(13) 0.021(8) 0.126(13) 0.020(8) 0.075(12) 0.025(8)
C42 0.086(9) 0.073(11) 0.069(8) 0.023(8) 0.044(8) 0.024(8)
C31 0.060(7) 0.036(7) 0.032(6) 0.011(5) 0.025(6) -0.010(6)
C44 0.149(14) 0.062(12) 0.110(12) 0.006(9) 0.083(12) 0.042(10)
C16 0.044(6) 0.054(8) 0.049(6) -0.008(6) 0.026(6) 0.010(6)
C13 0.064(7) 0.064(9) 0.044(6) 0.010(6) 0.024(6) 0.025(7)
C34 0.083(10) 0.096(12) 0.039(7) 0.000(8) 0.028(8) -0.050(9)
C23 0.090(10) 0.110(13) 0.067(9) -0.034(9) 0.058(8) -0.013(9)
C35 0.054(8) 0.126(15) 0.047(8) 0.024(9) 0.014(7) -0.001(9)
C14 0.042(7) 0.095(11) 0.070(8) 0.012(8) 0.030(7) 0.022(7)
C01 0.070(7) 0.037(7) 0.035(6) -0.011(5) 0.035(6) -0.008(6)
C24 0.075(9) 0.084(11) 0.051(8) -0.032(7) 0.027(7) 0.019(8)
C33 0.104(11) 0.103(12) 0.045(8) -0.014(8) 0.046(8) -0.032(10)
C22 0.060(7) 0.062(9) 0.049(7) -0.009(6) 0.029(6) -0.001(7)
C12 0.051(7) 0.098(11) 0.045(7) -0.008(7) 0.025(6) 0.015(7)
C46 0.119(11) 0.055(9) 0.084(9) 0.030(7) 0.082(9) 0.030(8)
C3 0.059(7) 0.054(8) 0.064(7) 0.012(6) 0.036(7) -0.016(6)
C45 0.215(18) 0.067(12) 0.152(14) 0.042(10) 0.155(15) 0.069(12)
Cl 0.078(2) 0.098(3) 0.052(2) 0.000(2) 0.041(2) 0.003(2)
O 0.207(24) 0.285(36) 0.194(23) 0.000 0.131(21) 0.000
OW 0.185(12) 0.219(15) 0.142(10) 0.019(10) 0.107(10) 0.077(11)
N 0.165(26) 0.178(39) 0.111(22) 0.000 0.079(22) 0.000
C2'' 0.293(135) 0.000(35) 0.986(454) -0.063(102) 0.479(241) -0.010(60)
C2' 0.251(64) 0.050(30) 0.346(98) -0.038(47) 0.157(81) 0.027(35)
C2 0.463(202) 0.000(35) 0.098(58) 0.033(35) 0.022(81) 0.132(74)
C1 0.313(117) 0.425(176) 0.395(146) 0.202(152) -0.211(103) -0.225(143)

loop_
_atom_site_label
_atom_site_type_symbol
_atom_site_fract_x
_atom_site_fract_y
_atom_site_fract_z
_atom_site_U_iso_or_equiv
_atom_site_thermal_displace_type
_atom_site_occupancy
_atom_site_calc_flag
_atom_site_refinement_flags
_atom_site_disorder_group
Pd1 Pd 0.30787(3) 0.36037(5) 0.43391(4) 0.0318(2) Uani 1 d . .
Pd2 Pd 0.2500 0.2500 0.5000 0.0294(3) Uani 1 d S .
P1 P 0.39786(11) 0.4381(2) 0.51571(14) 0.0369(6) Uani 1 d . .
S1 S 0.21484(10) 0.2800(2) 0.36719(13) 0.0344(6) Uani 1 d . .
P2 P 0.26114(11) 0.4770(2) 0.34601(14) 0.0385(7) Uani 1 d . .
S2 S 0.34614(10) 0.2393(2) 0.52660(13) 0.0362(6) Uani 1 d . .
C02 C 0.2765(5) 0.1151(7) 0.3974(6) 0.052(3) Uani 1 d . .
H02A H 0.2583(5) 0.0971(7) 0.4236(6) 0.080 Uiso 1 d R .
H02B H 0.2796(5) 0.0630(7) 0.3727(6) 0.080 Uiso 1 d R .
C03 C 0.3398(5) 0.1502(7) 0.4616(6) 0.054(3) Uani 1 d . .
H03A H 0.3649(5) 0.1013(7) 0.4958(6) 0.080 Uiso 1 d R .
H03B H 0.3569(5) 0.1715(7) 0.4347(6) 0.080 Uiso 1 d R .
C11 C 0.4647(4) 0.3664(7) 0.5761(5) 0.044(3) Uani 1 d . .
C1 C 0.4173(4) 0.5115(8) 0.4635(6) 0.060(3) Uani 1 d . .
H1A H 0.4234(4) 0.4755(8) 0.4301(6) 0.080 Uiso 1 d R .
H1B H 0.4555(4) 0.5408(8) 0.5034(6) 0.080 Uiso 1 d R .
C2 C 0.3104(5) 0.5417(8) 0.3312(6) 0.059(3) Uani 1 d . .
H2A H 0.2864(5) 0.5894(8) 0.2942(6) 0.080 Uiso 1 d R .
H2B H 0.3231(5) 0.5042(8) 0.3058(6) 0.080 Uiso 1 d R .
C41 C 0.2312(4) 0.5563(7) 0.3813(6) 0.045(3) Uani 1 d . .
C21 C 0.3975(4) 0.5068(8) 0.5876(5) 0.044(3) Uani 1 d . .
C36 C 0.1456(5) 0.5040(9) 0.1958(6) 0.068(4) Uani 1 d . .
H36A H 0.1392(5) 0.5496(9) 0.2229(6) 0.080 Uiso 1 d R .
C32 C 0.2069(5) 0.3878(8) 0.2007(6) 0.062(3) Uani 1 d . .
H32A H 0.2439(5) 0.3530(8) 0.2314(6) 0.080 Uiso 1 d R .
C15 C 0.5243(5) 0.2445(8) 0.5795(7) 0.072(4) Uani 1 d . .
H15A H 0.5314(5) 0.2011(8) 0.5514(7) 0.080 Uiso 1 d R .
C26 C 0.4260(5) 0.5865(8) 0.6144(7) 0.063(3) Uani 1 d . .
H26A H 0.4486(5) 0.6077(8) 0.5950(7) 0.080 Uiso 1 d R .
C25 C 0.4246(6) 0.6372(10) 0.6697(8) 0.085(4) Uani 1 d . .
H25A H 0.4412(6) 0.6965(10) 0.6843(8) 0.080 Uiso 1 d R .
C43 C 0.1975(7) 0.6990(8) 0.3846(10) 0.092(5) Uani 1 d . .
H43A H 0.1892(7) 0.7601(8) 0.3669(10) 0.080 Uiso 1 d R .
C42 C 0.2211(6) 0.6465(10) 0.3577(7) 0.078(4) Uani 1 d . .
H42A H 0.2318(6) 0.6688(10) 0.3237(7) 0.080 Uiso 1 d R .
C31 C 0.1981(5) 0.4523(7) 0.2392(6) 0.045(3) Uani 1 d . .
C44 C 0.1837(7) 0.6715(11) 0.4357(9) 0.104(5) Uani 1 d . .
H44A H 0.1675(7) 0.7119(11) 0.4550(9) 0.080 Uiso 1 d R .
C16 C 0.4761(4) 0.3038(7) 0.5367(6) 0.050(3) Uani 1 d . .
H16A H 0.4497(4) 0.3021(7) 0.4783(6) 0.080 Uiso 1 d R .
C13 C 0.5518(5) 0.3086(8) 0.7022(6) 0.062(3) Uani 1 d . .
H13A H 0.5792(5) 0.3097(8) 0.7606(6) 0.080 Uiso 1 d R .
C34 C 0.1106(7) 0.4239(11) 0.0746(7) 0.078(5) Uani 1 d . .
H34A H 0.0808(7) 0.4153(11) 0.0170(7) 0.080 Uiso 1 d R .
C23 C 0.3683(6) 0.5247(11) 0.6771(7) 0.082(4) Uani 1 d . .
H23A H 0.3476(6) 0.5033(11) 0.6990(7) 0.080 Uiso 1 d R .
C35 C 0.1021(6) 0.4877(11) 0.1134(7) 0.086(5) Uani 1 d . .
H35A H 0.0652(6) 0.5228(11) 0.0828(7) 0.080 Uiso 1 d R .
C14 C 0.5618(5) 0.2481(9) 0.6619(7) 0.071(4) Uani 1 d . .
H14A H 0.5949(5) 0.2060(9) 0.6921(7) 0.080 Uiso 1 d R .
C01 C 0.2343(5) 0.1820(7) 0.3328(5) 0.045(3) Uani 1 d . .
H01A H 0.2533(5) 0.2019(7) 0.3081(5) 0.080 Uiso 1 d R .
H01B H 0.1967(5) 0.1524(7) 0.2916(5) 0.080 Uiso 1 d R .
C24 C 0.3975(6) 0.6011(10) 0.7041(7) 0.076(4) Uani 1 d . .
H24A H 0.4001(6) 0.6310(10) 0.7475(7) 0.080 Uiso 1 d R .
C33 C 0.1628(7) 0.3728(11) 0.1183(7) 0.083(4) Uani 1 d . .
H33A H 0.1685(7) 0.3256(11) 0.0916(7) 0.080 Uiso 1 d R .
C22 C 0.3674(5) 0.4741(8) 0.6191(6) 0.059(3) Uani 1 d . .
H22A H 0.3842(5) 0.4164(8) 0.6420(6) 0.080 Uiso 1 d R .
H22B H 0.3251(5) 0.4659(8) 0.5739(6) 0.080 Uiso 1 d R .
C12 C 0.5039(5) 0.3700(9) 0.6601(6) 0.067(4) Uani 1 d . .
H12A H 0.4980(5) 0.4140(9) 0.6889(6) 0.080 Uiso 1 d R .
C46 C 0.2175(6) 0.5295(8) 0.4323(7) 0.073(4) Uani 1 d . .
H46A H 0.2274(6) 0.4691(8) 0.4516(7) 0.080 Uiso 1 d R .
C3 C 0.3688(5) 0.5799(8) 0.4072(6) 0.059(3) Uani 1 d . .
H3A H 0.3859(5) 0.6243(8) 0.3922(6) 0.080 Uiso 1 d R .
H3B H 0.3573(5) 0.6088(8) 0.4381(6) 0.080 Uiso 1 d R .
C45 C 0.1931(8) 0.5834(10) 0.4580(9) 0.117(6) Uani 1 d . .
H45A H 0.1819(8) 0.5602(10) 0.4912(9) 0.080 Uiso 1 d R .
Cl Cl 0.14561(14) 0.7935(2) 0.1728(2) 0.0746(9) Uani 1 d . .
O O 0.0000 0.6334(22) 0.2500 0.222(11) Uani 1 d S .
OW O 0.4818(6) 0.2050(10) 0.3763(7) 0.176(6) Uani 1 d . .
N N 0.0000 0.4911(26) 0.2500 0.153(11) Uani 1 d S .
C2'' C -0.0341(65) 0.5648(43) 0.2517(159) 0.367(147) Uani 0.25 d P .
C2' C 0.0404(34) 0.4114(28) 0.2795(54) 0.229(32) Uani 0.50 d P .
C2 C -0.0301(73) 0.4471(44) 0.1694(47) 0.277(96) Uani 0.25 d P .
C1 C 0.0327(52) 0.5078(86) 0.3139(75) 0.638(171) Uani 0.50 d P .

loop_
_atom_type_symbol
_atom_type_description
_atom_type_scat_dispersion_real
_atom_type_scat_dispersion_imag
_atom_type_scat_source
C C 0.0033 0.0016 'International Tables Vol C Tables 4.2.6.8 and 6.1.1.4'
H H 0.0000 0.0000 'International Tables Vol C Tables 4.2.6.8 and 6.1.1.4'
N N 0.0061 0.0033 'International Tables Vol C Tables 4.2.6.8 and 6.1.1.4'
O O 0.0106 0.0060 'International Tables Vol C Tables 4.2.6.8 and 6.1.1.4'
P P 0.1023 0.0942 'International Tables Vol C Tables 4.2.6.8 and 6.1.1.4'
S S 0.1246 0.1234 'International Tables Vol C Tables 4.2.6.8 and 6.1.1.4'
Cl Cl 0.1484 0.1585 'International Tables Vol C Tables 4.2.6.8 and 6.1.1.4'
Pd Pd -0.9988 1.0072 'International Tables Vol C Tables 4.2.6.8 and 6.1.1.4'

loop_
_geom_angle_atom_site_label_1
_geom_angle_atom_site_label_2
_geom_angle_atom_site_label_3
_geom_angle
_geom_angle_site_symmetry_1
_geom_angle_site_symmetry_3
_geom_angle_publ_flag
P2 Pd1 P1 92.01(10) . . ?
P2 Pd1 S1 92.06(9) . . ?
P1 Pd1 S1 171.13(8) . . ?
P2 Pd1 S2 172.82(9) . . ?
P1 Pd1 S2 92.16(9) . . ?
S1 Pd1 S2 83.02(9) . . ?
P2 Pd1 Pd2 124.64(7) . . ?
P1 Pd1 Pd2 123.35(7) . . ?
S1 Pd1 Pd2 48.23(5) . . ?
S2 Pd1 Pd2 48.27(6) . . ?
S1 Pd2 S1 180.0 7_556 . ?
S1 Pd2 S2 84.68(8) 7_556 7_556 ?
S1 Pd2 S2 95.32(8) . 7_556 ?
S1 Pd2 S2 95.32(8) 7_556 . ?
S1 Pd2 S2 84.67(8) . . ?
S2 Pd2 S2 180.0 7_556 . ?
S1 Pd2 Pd1 130.84(6) 7_556 . ?
S1 Pd2 Pd1 49.16(6) . . ?
S2 Pd2 Pd1 130.56(6) 7_556 . ?
S2 Pd2 Pd1 49.44(6) . . ?
S1 Pd2 Pd1 49.16(6) 7_556 7_556 ?
S1 Pd2 Pd1 130.84(6) . 7_556 ?
S2 Pd2 Pd1 49.44(6) 7_556 7_556 ?
S2 Pd2 Pd1 130.56(6) . 7_556 ?
Pd1 Pd2 Pd1 180.0 . 7_556 ?
C21 P1 C11 105.8(4) . . ?
C21 P1 C1 106.2(5) . . ?
C11 P1 C1 103.7(4) . . ?
C21 P1 Pd1 111.5(3) . . ?
C11 P1 Pd1 113.1(4) . . ?
C1 P1 Pd1 115.8(3) . . ?
C01 S1 Pd2 106.4(3) . . ?
C01 S1 Pd1 100.3(3) . . ?
Pd2 S1 Pd1 82.61(8) . . ?
C41 P2 C2 105.3(5) . . ?
C41 P2 C31 106.6(5) . . ?
C2 P2 C31 99.4(4) . . ?
C41 P2 Pd1 111.0(3) . . ?
C2 P2 Pd1 115.1(4) . . ?
C31 P2 Pd1 118.0(3) . . ?
C03 S2 Pd2 106.0(4) . . ?
C03 S2 Pd1 99.8(3) . . ?
Pd2 S2 Pd1 82.29(8) . . ?
C01 C02 C03 114.2(9) . . ?
C02 C03 S2 117.1(7) . . ?
C12 C11 C16 118.5(9) . . ?
C12 C11 P1 122.6(8) . . ?
C16 C11 P1 118.9(7) . . ?
C3 C1 P1 115.6(7) . . ?
C3 C2 P2 116.8(7) . . ?
C46 C41 C42 117.4(11) . . ?
C46 C41 P2 120.3(8) . . ?
C42 C41 P2 122.3(9) . . ?
C26 C21 C22 118.3(10) . . ?
C26 C21 P1 123.9(8) . . ?
C22 C21 P1 117.8(8) . . ?
C31 C36 C35 119.1(12) . . ?
C31 C32 C33 120.1(12) . . ?
C14 C15 C16 119.2(11) . . ?
C21 C26 C25 122.0(12) . . ?
C26 C25 C24 118.7(13) . . ?
C42 C43 C44 124.0(13) . . ?
C43 C42 C41 118.2(12) . . ?
C32 C31 C36 119.8(10) . . ?
C32 C31 P2 118.3(9) . . ?
C36 C31 P2 121.5(9) . . ?
C43 C44 C45 117.6(13) . . ?
C15 C16 C11 121.5(10) . . ?
C14 C13 C12 121.1(10) . . ?
C35 C34 C33 119.0(12) . . ?
C24 C23 C22 122.1(12) . . ?
C34 C35 C36 121.4(13) . . ?
C15 C14 C13 120.6(11) . . ?
C02 C01 S1 116.0(6) . . ?
C23 C24 C25 119.6(12) . . ?
C34 C33 C32 120.6(14) . . ?
C23 C22 C21 119.0(11) . . ?
C11 C12 C13 119.0(10) . . ?
C45 C46 C41 123.4(12) . . ?
C1 C3 C2 115.1(10) . . ?
C46 C45 C44 119.3(13) . . ?
C2'' O C2'' 85.2(66) . 2 ?
C1 N C1 153.2(100) . 2 ?
C1 N C2'' 82.5(100) . . ?
C1 N C2'' 77.2(100) 2 . ?
C1 N C2'' 77.2(100) . 2 ?
C1 N C2'' 82.5(100) 2 2 ?
C2'' N C2'' 81.1(76) . 2 ?
C1 N C2 162.3(100) . . ?
C1 N C2 41.6(60) 2 . ?
C2'' N C2 115.3(100) . . ?
C2'' N C2 104.3(100) 2 . ?
C1 N C2 41.6(60) . 2 ?
C1 N C2 162.3(100) 2 2 ?
C2'' N C2 104.3(100) . 2 ?
C2'' N C2 115.3(100) 2 2 ?
C2 N C2 127.4(60) . 2 ?
C1 N C2' 123.4(83) . 2 ?
C1 N C2' 79.7(96) 2 2 ?
C2'' N C2' 107.3(45) . 2 ?
C2'' N C2' 158.0(100) 2 2 ?
C2 N C2' 53.7(61) . 2 ?
C2 N C2' 83.0(43) 2 2 ?
C1 N C2' 79.7(96) . . ?
C1 N C2' 123.4(83) 2 . ?
C2'' N C2' 158.0(100) . . ?
C2'' N C2' 107.3(44) 2 . ?
C2 N C2' 83.0(43) . . ?
C2 N C2' 53.7(61) 2 . ?
C2' N C2' 72.7(57) 2 . ?
O C2'' N 96.9(62) . . ?
O C2'' C1 91.4(98) . 2 ?
N C2'' C1 41.0(55) . 2 ?
O C2'' C1 87.9(67) . . ?
N C2'' C1 39.3(58) . . ?
C1 C2'' C1 79.2(89) 2 . ?
O C2'' C2'' 47.4(33) . 2 ?
N C2'' C2'' 49.5(38) . 2 ?
C1 C2'' C2'' 57.3(90) 2 2 ?
C1 C2'' C2'' 53.0(76) . 2 ?
C2 C2' N 63.3(48) 2 . ?
C2 C2' C1 36.2(63) 2 . ?
N C2' C1 39.6(30) . . ?
C2 C2' C2' 77.6(73) 2 2 ?
N C2' C2' 53.6(29) . 2 ?
C1 C2' C2' 82.7(51) . 2 ?
C2 C2' C2 105.8(62) 2 . ?
N C2' C2 48.6(34) . . ?
C1 C2' C2 88.1(54) . . ?
C2' C2' C2 41.7(54) 2 . ?
C1 C2 C2' 90.4(100) 2 2 ?
C1 C2 N 46.7(82) 2 . ?
C2' C2 N 62.9(52) 2 . ?
C1 C2 C2' 94.3(84) 2 . ?
C2' C2 C2' 60.7(53) 2 . ?
N C2 C2' 48.4(27) . . ?
N C1 C2 91.7(100) . 2 ?
N C1 C2'' 61.7(87) . 2 ?
C2 C1 C2'' 144.9(100) 2 2 ?
N C1 C2' 60.7(97) . . ?
C2 C1 C2' 53.4(100) 2 . ?
C2'' C1 C2' 92.1(100) 2 . ?
N C1 C2'' 58.2(73) . . ?
C2 C1 C2'' 117.4(100) 2 . ?
C2'' C1 C2'' 69.7(73) 2 . ?
C2' C1 C2'' 117.6(100) . . ?
N C1 C1 13.4(74) . 2 ?
C2 C1 C1 104.4(68) 2 2 ?
C2'' C1 C1 52.2(82) 2 2 ?
C2' C1 C1 72.7(77) . 2 ?
C2'' C1 C1 48.6(72) . 2 ?

loop_
_geom_bond_atom_site_label_1
_geom_bond_atom_site_label_2
_geom_bond_distance
_geom_bond_site_symmetry_2
_geom_bond_publ_flag
Pd1 P2 2.275(3) . ?
Pd1 P1 2.289(3) . ?
Pd1 S1 2.360(3) . ?
Pd1 S2 2.371(2) . ?
Pd1 Pd2 3.0930(8) . ?
Pd2 S1 2.326(2) 7_556 ?
Pd2 S1 2.326(2) . ?
Pd2 S2 2.329(2) 7_556 ?
Pd2 S2 2.329(2) . ?
Pd2 Pd1 3.0930(8) 7_556 ?
P1 C21 1.801(10) . ?
P1 C11 1.814(10) . ?
P1 C1 1.818(10) . ?
S1 C01 1.837(9) . ?
P2 C41 1.814(10) . ?
P2 C2 1.815(10) . ?
P2 C31 1.838(10) . ?
S2 C03 1.820(10) . ?
C02 C01 1.502(13) . ?
C02 C03 1.503(14) . ?
C11 C12 1.382(12) . ?
C11 C16 1.387(13) . ?
C1 C3 1.516(14) . ?
C2 C3 1.522(13) . ?
C41 C46 1.361(13) . ?
C41 C42 1.407(15) . ?
C21 C26 1.348(14) . ?
C21 C22 1.397(12) . ?
C36 C31 1.380(14) . ?
C36 C35 1.386(15) . ?
C32 C31 1.356(14) . ?
C32 C33 1.385(15) . ?
C15 C14 1.355(14) . ?
C15 C16 1.379(14) . ?
C26 C25 1.38(2) . ?
C25 C24 1.40(2) . ?
C43 C42 1.32(2) . ?
C43 C44 1.37(2) . ?
C44 C45 1.37(2) . ?
C13 C14 1.358(15) . ?
C13 C12 1.393(14) . ?
C34 C35 1.35(2) . ?
C34 C33 1.37(2) . ?
C23 C24 1.31(2) . ?
C23 C22 1.396(14) . ?
C46 C45 1.335(14) . ?
O C2'' 1.40(8) . ?
O C2'' 1.40(8) 2 ?
N C1 1.08(12) . ?
N C1 1.08(12) 2 ?
N C2'' 1.45(7) . ?
N C2'' 1.45(7) 2 ?
N C2 1.49(8) . ?
N C2 1.49(8) 2 ?
N C2' 1.48(5) 2 ?
N C2' 1.48(5) . ?
C2'' C1 1.61(20) 2 ?
C2'' C1 1.70(15) . ?
C2'' C2'' 1.89(19) 2 ?
C2' C2 1.34(15) 2 ?
C2' C1 1.67(19) . ?
C2' C2' 1.76(15) 2 ?
C2' C2 1.97(10) . ?
C2 C1 0.99(11) 2 ?
C2 C2' 1.34(15) 2 ?
C1 C2 0.99(11) 2 ?
C1 C2'' 1.61(20) 2 ?
C1 C1 2.11(22) 2 ?
